data_1525305
loop_
_publ_author_name
'Skolozdra, R.V.'
'Yasnitskaya, I.V.'
'Komarovskaya, L.P.'
'Aksel'rud, L.G.'

_publ_section_title
;
 Crystal structure and magnetic susceptibility of the compounds R Ni Sn
 (R= rare earth metals)
;
_journal_name_full 'Izvestiya Akademii Nauk SSSR, Neorganicheskie Materialy'
_journal_page_first 65
_journal_page_last 69
_journal_volume 24
_journal_year 1988
_chemical_formula_sum 'Ce Ni4 Sn2'
_space_group_IT_number 120
_symmetry_space_group_name_Hall 'I -4 -2c'
_symmetry_space_group_name_H-M 'I -4 c 2'
_cell_angle_alpha 90
_cell_angle_beta 90
_cell_angle_gamma 90
_cell_formula_units_Z 4
_cell_length_a 7.753
_cell_length_b 7.753
_cell_length_c 7.869
_cell_volume 472.998
_citation_journal_id_ASTM IVNMAW
_cod_data_source_file Skolozdra_IVNMAW_1988_851.cif
_cod_data_source_block Ce1Ni4Sn2
_cod_original_cell_volume 472.9978
_cod_original_formula_sum 'Ce1 Ni4 Sn2'
_cod_database_code 1525305

loop_
_symmetry_equiv_pos_as_xyz
x,y,z
y,-x,-z
-x,-y,z
-y,x,-z
-x,y,z+1/2
y,x,-z+1/2
x,-y,z+1/2
-y,-x,-z+1/2
x+1/2,y+1/2,z+1/2
y+1/2,-x+1/2,-z+1/2
-x+1/2,-y+1/2,z+1/2
-y+1/2,x+1/2,-z+1/2
-x+1/2,y+1/2,z+1
y+1/2,x+1/2,-z+1
x+1/2,-y+1/2,z+1
-y+1/2,-x+1/2,-z+1

loop_
_atom_site_label
_atom_site_type_symbol
_atom_site_fract_x
_atom_site_fract_y
_atom_site_fract_z
_atom_site_occupancy
_atom_site_U_iso_or_equiv
Sn1 Sn 0.356 0.356 0.25 1 0.0
Ni1 Ni 0.125 0.148 0.083 1 0.0
Ce1 Ce 0 0.5 0 1 0.0
